data_7715207
loop_
_publ_author_name
'Nekvinda, Jan'
'Bavol, Dmytro'
'Liteck&#xe1;, Miroslava'
'T&#xfc;z&#xfc;n, Ece Zeynep'
'Du&#x161;ek, Michal'
'Gr&#xfc;ner, Bohum&#xed;r'

_publ_section_title
;
 Synthetic routes to carbon substituted cobalt bis(dicarbollide) alkyl
 halides and aromatic amines along with closely related irregular
 pathways.
;
_journal_issue 13
_journal_name_full 'Dalton transactions (Cambridge, England : 2003)'
_journal_page_first 5816
_journal_page_last 5826
_journal_paper_doi 10.1039/d4dt00072b
_journal_volume 53
_journal_year 2024
_chemical_formula_moiety 'C5 H23 B18 Co I, C4 H12 N'
_chemical_formula_sum 'C9 H35 B18 Co I N'
_chemical_formula_weight 537.79
_space_group_crystal_system monoclinic
_space_group_IT_number 7
_space_group_name_Hall 'P -2yc'
_space_group_name_H-M_alt 'P 1 c 1'
_atom_sites_solution_hydrogens geom
_atom_sites_solution_primary dual
_audit_creation_date 2023-03-01
_audit_creation_method
;
Olex2 1.5-alpha
(compiled 2021.10.07 svn.r9718050b for OlexSys, GUI svn.r6410)
;
_audit_update_record
;
2023-03-03 deposited with the CCDC.	2024-02-19 downloaded from the CCDC.
;
_cell_angle_alpha 90
_cell_angle_beta 95.816(2)
_cell_angle_gamma 90
_cell_formula_units_Z 2
_cell_length_a 11.0665(2)
_cell_length_b 10.5685(3)
_cell_length_c 10.2132(2)
_cell_measurement_reflns_used 13649
_cell_measurement_temperature 100.00(10)
_cell_measurement_theta_max 78.4510
_cell_measurement_theta_min 3.9850
_cell_volume 1188.35(5)
_computing_cell_refinement 'CrysAlisPro 1.171.42.66a (Rigaku OD, 2022)'
_computing_data_collection 'CrysAlisPro 1.171.42.66a (Rigaku OD, 2022)'
_computing_data_reduction 'CrysAlisPro 1.171.42.66a (Rigaku OD, 2022)'
_computing_molecular_graphics 'Olex2 1.5-alpha (Dolomanov et al., 2009)'
_computing_publication_material 'Olex2 1.5-alpha (Dolomanov et al., 2009)'
_computing_structure_refinement 'SHELXL 2018/3 (Sheldrick, 2015)'
_computing_structure_solution 'SHELXT 2018/2 (Sheldrick, 2018)'
_diffrn_ambient_environment N~2~
_diffrn_ambient_temperature 100.00(10)
_diffrn_detector 'Hybrid Pixel Array Detector'
_diffrn_detector_area_resol_mean 10.0000
_diffrn_detector_type HyPix
_diffrn_measured_fraction_theta_full 0.999
_diffrn_measured_fraction_theta_max 0.999
_diffrn_measurement_details
;
List of Runs (angles in degrees, time in seconds):

  # Type    Start    End  Width  t~exp~   \w     \q     \k     \f   Frames
#--------------------------------------------------------------------------
  1  \w    -90.00 -16.00   0.50    5.00    --  -50.65 131.00  30.00  148
  2  \w   -120.00 -70.00   0.50    5.00    --  -50.65-131.00 -40.00  100
  3  \w    -95.00 -19.00   0.50    5.00    --  -50.65 137.00-153.00  152
  4  \w   -121.00 -66.00   0.50    5.00    --  -50.65-137.00 143.00  110
  5  \w     38.00  97.00   0.50    5.00    --   50.65-131.00 -40.00  118
  6  \w     41.00 102.00   0.50    5.00    --   50.65-137.00 143.00  122
  7  \w   -160.00 -70.00   0.50   20.00    --  -90.00-131.00 -40.00  180
  8  \w    -91.00 -20.00   0.50   20.00    --  -90.00 131.00  30.00  142
  9  \w   -159.00 -66.00   0.50   20.00    --  -90.00-137.00 143.00  186
 10  \w     38.00 116.00   0.50   20.00    --  107.79-131.00 -40.00  156
 11  \w     91.00 178.00   0.50   20.00    --  107.79 131.00  30.00  174
 12  \w     87.00 178.00   0.50   20.00    --  107.79 137.00-153.00  182
 13  \w     41.00 120.00   0.50   20.00    --  107.79-137.00 143.00  158
 14  \w    -23.00  21.00   0.50    5.00    --  -50.65  19.00 120.00   88
 15  \w   -121.00 -89.00   0.50    5.00    --  -50.65 -77.00-150.00   64
 16  \w    -23.00  21.00   0.50    5.00    --  -50.65  19.00 -60.00   88
 17  \w     89.00 121.00   0.50    5.00    --   50.65  77.00   0.00   64
 18  \w     89.00 121.00   0.50    5.00    --   50.65  77.00 -60.00   64
 19  \w   -159.00 -80.00   0.50   20.00    --  -90.00-125.00-180.00  158
 20  \w   -138.00 -83.00   0.50   20.00    --  -90.00   0.00   0.00  110
 21  \w   -138.00 -83.00   0.50   20.00    --  -90.00   0.00-180.00  110
 22  \w   -138.00 -83.00   0.50   20.00    --  -90.00   0.00 120.00  110
 23  \w     36.00  66.00   0.50   20.00    --  107.79 -57.00 -90.00   60
 24  \w     36.00  66.00   0.50   20.00    --  107.79 -57.00  30.00   60
 25  \w     38.00 106.00   0.50   20.00    --  107.79 -99.00-180.00  136
 26  \w     36.00  66.00   0.50   20.00    --  107.79 -57.00   0.00   60
 27  \w     36.00  66.00   0.50   20.00    --  107.79 -57.00 -60.00   60
 28  \w     38.00 106.00   0.50   20.00    --  107.79 -99.00   0.00  136
 29  \w     38.00 106.00   0.50   20.00    --  107.79 -99.00-150.00  136
 30  \w     36.00  66.00   0.50   20.00    --  107.79 -57.00-180.00   60
 31  \w     95.00 177.00   0.50   20.00    --  107.79 125.00 -60.00  164
 32  \w     89.00 178.00   0.50   20.00    --  107.79  77.00 -90.00  178
 33  \w     38.00 106.00   0.50   20.00    --  107.79 -99.00 120.00  136
 34  \w     38.00 106.00   0.50   20.00    --  107.79 -99.00  30.00  136
 35  \w     36.00  66.00   0.50   20.00    --  107.79 -57.00 -30.00   60
 36  \w   -121.00 -39.00   0.50    5.00    --  -50.65 -57.00  90.00  164
 37  \w   -121.00 -39.00   0.50    5.00    --  -50.65 -57.00   0.00  164
 38  \w   -121.00 -39.00   0.50    5.00    --  -50.65 -57.00-180.00  164
 39  \w   -121.00 -39.00   0.50    5.00    --  -50.65 -57.00 -90.00  164
 40  \w   -121.00 -81.00   0.50    5.00    --  -50.65 -57.00 120.00   80
 41  \w     39.00 121.00   0.50    5.00    --   50.65  57.00 -90.00  164
;
_diffrn_measurement_device 'four-circle diffractometer'
_diffrn_measurement_device_type 'XtaLAB Synergy, Dualflex, HyPix'
_diffrn_measurement_method '\w scans'
_diffrn_orient_matrix_type 'CrysAlisPro convention (1999,Acta A55,543-557)'
_diffrn_orient_matrix_UB_11 0.0132049000
_diffrn_orient_matrix_UB_12 -0.1451720000
_diffrn_orient_matrix_UB_13 0.0050349000
_diffrn_orient_matrix_UB_21 0.1392570000
_diffrn_orient_matrix_UB_22 0.0136282000
_diffrn_orient_matrix_UB_23 0.0156098000
_diffrn_orient_matrix_UB_31 -0.0006142000
_diffrn_orient_matrix_UB_32 0.0035514000
_diffrn_orient_matrix_UB_33 0.1506934000
_diffrn_radiation_monochromator mirror
_diffrn_radiation_probe x-ray
_diffrn_radiation_type 'Cu K\a'
_diffrn_radiation_wavelength 1.54184
_diffrn_reflns_av_R_equivalents 0.0580
_diffrn_reflns_av_unetI/netI 0.0358
_diffrn_reflns_Laue_measured_fraction_full 0.999
_diffrn_reflns_Laue_measured_fraction_max 0.999
_diffrn_reflns_limit_h_max 13
_diffrn_reflns_limit_h_min -13
_diffrn_reflns_limit_k_max 12
_diffrn_reflns_limit_k_min -12
_diffrn_reflns_limit_l_max 12
_diffrn_reflns_limit_l_min -9
_diffrn_reflns_number 20291
_diffrn_reflns_point_group_measured_fraction_full 0.850
_diffrn_reflns_point_group_measured_fraction_max 0.850
_diffrn_reflns_theta_full 66.597
_diffrn_reflns_theta_max 66.597
_diffrn_reflns_theta_min 4.015
_diffrn_source 'micro-focus sealed X-ray tube'
_diffrn_source_type 'PhotonJet (Cu) X-ray Source'
_exptl_absorpt_coefficient_mu 15.795
_exptl_absorpt_correction_T_max 0.804
_exptl_absorpt_correction_T_min 0.597
_exptl_absorpt_correction_type analytical
_exptl_absorpt_process_details
;
CrysAlisPro 1.171.42.66a (Rigaku Oxford Diffraction, 2022)
Analytical numeric absorption correction using a multifaceted crystal
model based on expressions derived by R.C. Clark & J.S. Reid.
(Clark, R. C. & Reid, J. S. (1995). Acta Cryst. A51, 887-897)
Empirical absorption correction using spherical harmonics,
implemented in SCALE3 ABSPACK scaling algorithm.
;
_exptl_crystal_colour orange
_exptl_crystal_colour_primary orange
_exptl_crystal_density_diffrn 1.503
_exptl_crystal_description needle
_exptl_crystal_F_000 532
_exptl_crystal_size_max 0.04
_exptl_crystal_size_mid 0.03
_exptl_crystal_size_min 0.02
_refine_diff_density_max 2.001
_refine_diff_density_min -0.605
_refine_diff_density_rms 0.131
_refine_ls_abs_structure_details
;
 Flack x determined using 1264 quotients [(I+)-(I-)]/[(I+)+(I-)]
 (Parsons, Flack and Wagner, Acta Cryst. B69 (2013) 249-259).
;
_refine_ls_abs_structure_Flack -0.030(12)
_refine_ls_extinction_method none
_refine_ls_goodness_of_fit_ref 1.066
_refine_ls_hydrogen_treatment constr
_refine_ls_matrix_type full
_refine_ls_number_parameters 279
_refine_ls_number_reflns 3565
_refine_ls_number_restraints 9
_refine_ls_restrained_S_all 1.084
_refine_ls_R_factor_all 0.0518
_refine_ls_R_factor_gt 0.0485
_refine_ls_shift/su_max 0.000
_refine_ls_shift/su_mean 0.000
_refine_ls_structure_factor_coef Fsqd
_refine_ls_weighting_details 'w=1/[\s^2^(Fo^2^)+(0.1092P)^2^+0.2550P] where P=(Fo^2^+2Fc^2^)/3'
_refine_ls_weighting_scheme calc
_refine_ls_wR_factor_gt 0.1328
_refine_ls_wR_factor_ref 0.1374
_reflns_Friedel_coverage 0.697
_reflns_Friedel_fraction_full 0.700
_reflns_Friedel_fraction_max 0.700
_reflns_number_gt 3297
_reflns_number_total 3565
_reflns_threshold_expression 'I > 2\s(I)'
_cod_data_source_file d4dt00072b2.cif
_cod_data_source_block jn-q2-17_02_cu_100-aa-fm
_cod_depositor_comments 'Adding full bibliography for 7715207--7715212.cif.'
_cod_database_code 7715207
_shelx_shelxl_version_number 2018/3
_chemical_oxdiff_formula 'C9 H35 N Co B18 I'
_shelx_space_group_comment
;
The symmetry employed for this shelxl refinement is uniquely defined
by the following loop, which should always be used as a source of
symmetry information in preference to the above space-group names.
They are only intended as comments.
;
_shelx_estimated_absorpt_t_max 0.743
_shelx_estimated_absorpt_t_min 0.571
_olex2_refinement_description
;
1. Fixed Uiso
 At 1.2 times of:
  All B(H) groups, All C(H) groups, All C(H,H,H,H) groups
 At 1.5 times of:
  All C(H,H,H) groups
2. Restrained distances
 I2-C3
 2.13 with sigma of 0.02
3. Uiso/Uaniso restraints and constraints
I1 \\sim I2: within 2A with sigma of 0.04 and sigma for terminal atoms of 0.08
within 2A
Uanis(I1) = Uanis(I2)
4. Others
 Sof(H3AA)=Sof(H3AB)=Sof(I1)=1-FVAR(1)
 Sof(H3BC)=Sof(H3BD)=Sof(I2)=FVAR(1)
5.a Secondary CH2 refined with riding coordinates:
 C3(H3AA,H3AB), C3(H3BC,H3BD)
5.b Idealised Me refined as rotating group:
 C5(H5A,H5B,H5C), C6(H6A,H6B,H6C), C7(H7A,H7B,H7C), C4(H4A,H4B,H4C)
5.c Boron cage BH refined with riding coordinates:
 B4(H4), B7(H7), C1'(H1'), B8(H8), B10'(H10'), C2(H2), B6'(H6'), B5'(H5'),
 B12(H12), B8'(H8'), B7'(H7'), C2'(H2'), B6(H6), B11'(H11'), B9(H9), B12'(H12'),
  B4'(H4'), B11(H11), B5(H5), B10(H10), B9'(H9')
;
_olex2_submission_special_instructions 'No special instructions were received'
_oxdiff_exptl_absorpt_empirical_details
;
Empirical correction (ABSPACK) includes:
- Absorption correction using spherical harmonics
- Frame scaling
;
_oxdiff_exptl_absorpt_empirical_full_max 2.005
_oxdiff_exptl_absorpt_empirical_full_min 0.637

loop_
_space_group_symop_operation_xyz
'x, y, z'
'x, -y, z+1/2'

loop_
_atom_site_label
_atom_site_type_symbol
_atom_site_fract_x
_atom_site_fract_y
_atom_site_fract_z
_atom_site_U_iso_or_equiv
_atom_site_adp_type
_atom_site_occupancy
_atom_site_site_symmetry_order
_atom_site_calc_flag
_atom_site_refinement_flags_posn
_atom_site_refinement_flags_adp
_atom_site_refinement_flags_occupancy
_atom_site_disorder_assembly
_atom_site_disorder_group
Co3 Co 0.66590(12) 0.72872(15) 0.39580(17) 0.0253(4) Uani 1 1 d . . . . .
N1 N 0.1503(9) 0.7720(9) -0.1230(11) 0.042(2) Uani 1 1 d . . . . .
B4 B 0.8043(10) 0.8652(14) 0.4012(13) 0.040(3) Uani 1 1 d . . . . .
H4 H 0.771939 0.959454 0.433654 0.048 Uiso 1 1 calc R U . . .
C5 C 0.0171(14) 0.7835(14) -0.1527(18) 0.066(4) Uani 1 1 d . . . . .
H5A H -0.010580 0.862355 -0.114984 0.100 Uiso 1 1 calc R U . . .
H5B H -0.022788 0.711474 -0.114629 0.100 Uiso 1 1 calc R U . . .
H5C H -0.003685 0.784357 -0.248328 0.100 Uiso 1 1 calc R U . . .
B7 B 0.8038(9) 0.5902(14) 0.4132(13) 0.039(3) Uani 1 1 d . . . . .
H7 H 0.772158 0.498876 0.453599 0.047 Uiso 1 1 calc R U . . .
C1' C 0.4932(8) 0.7301(8) 0.3033(11) 0.031(2) Uani 1 1 d . . . . .
H1' H 0.501915 0.734225 0.195062 0.038 Uiso 1 1 calc R U . . .
B8 B 0.8347(9) 0.7332(11) 0.5133(13) 0.034(3) Uani 1 1 d . . . . .
H8 H 0.825088 0.738626 0.621301 0.041 Uiso 1 1 calc R U . . .
C3 C 0.6874(9) 0.8702(10) 0.1391(10) 0.042(2) Uani 1 1 d D . . . .
H3AA H 0.737726 0.939928 0.109304 0.051 Uiso 0.885(6) 1 calc R U P A 1
H3AB H 0.619117 0.909968 0.179498 0.051 Uiso 0.885(6) 1 calc R U P A 1
H3BC H 0.737273 0.934492 0.098974 0.051 Uiso 0.115(6) 1 calc R U P A 2
H3BD H 0.619205 0.913966 0.175776 0.051 Uiso 0.115(6) 1 calc R U P A 2
B10' B 0.3334(11) 0.7204(13) 0.4926(15) 0.047(3) Uani 1 1 d . . . . .
H10' H 0.237884 0.718905 0.519727 0.057 Uiso 1 1 calc R U . . .
C1 C 0.7652(8) 0.7995(10) 0.2493(10) 0.0310(19) Uani 1 1 d . . . . .
C2 C 0.7654(7) 0.6484(9) 0.2563(9) 0.0322(19) Uani 1 1 d . . . . .
H2 H 0.699674 0.593786 0.187315 0.039 Uiso 1 1 calc R U . . .
B6' B 0.3741(9) 0.6432(13) 0.3502(11) 0.041(3) Uani 1 1 d . . . . .
H6' H 0.307200 0.589542 0.281758 0.049 Uiso 1 1 calc R U . . .
B5' B 0.3734(10) 0.8073(15) 0.3585(12) 0.042(3) Uani 1 1 d . . . . .
H5' H 0.304660 0.863173 0.294429 0.050 Uiso 1 1 calc R U . . .
C6 C 0.2084(11) 0.8777(13) -0.1862(14) 0.059(3) Uani 1 1 d . . . . .
H6A H 0.188404 0.872878 -0.281799 0.088 Uiso 1 1 calc R U . . .
H6B H 0.296720 0.872514 -0.165410 0.088 Uiso 1 1 calc R U . . .
H6C H 0.178961 0.958025 -0.153663 0.088 Uiso 1 1 calc R U . . .
B12 B 0.9546(9) 0.6452(15) 0.4532(12) 0.047(3) Uani 1 1 d . . . . .
H12 H 1.019783 0.591385 0.523509 0.057 Uiso 1 1 calc R U . . .
C7 C 0.1934(12) 0.6496(12) -0.1752(14) 0.057(3) Uani 1 1 d . . . . .
H7A H 0.158823 0.578986 -0.129208 0.086 Uiso 1 1 calc R U . . .
H7B H 0.282245 0.645893 -0.161021 0.086 Uiso 1 1 calc R U . . .
H7C H 0.167374 0.643713 -0.269625 0.086 Uiso 1 1 calc R U . . .
B8' B 0.5798(9) 0.8053(11) 0.5499(12) 0.029(2) Uani 1 1 d . . . . .
H8' H 0.645374 0.861452 0.617661 0.035 Uiso 1 1 calc R U . . .
B7' B 0.5836(8) 0.6354(14) 0.5454(12) 0.039(2) Uani 1 1 d . . . . .
H7' H 0.650269 0.576322 0.608546 0.046 Uiso 1 1 calc R U . . .
C2' C 0.5261(7) 0.5997(11) 0.3874(10) 0.037(2) Uani 1 1 d . . . . .
H2' H 0.556469 0.510799 0.340788 0.045 Uiso 1 1 calc R U . . .
B6 B 0.8828(11) 0.7183(13) 0.1860(14) 0.045(3) Uani 1 1 d . . . . .
H6 H 0.898735 0.713423 0.079525 0.054 Uiso 1 1 calc R U . . .
B11' B 0.4302(10) 0.5862(16) 0.5086(13) 0.046(3) Uani 1 1 d . . . . .
H11' H 0.399023 0.493368 0.545955 0.055 Uiso 1 1 calc R U . . .
C4 C 0.181(2) 0.7773(18) 0.019(2) 0.092(7) Uani 1 1 d . . . . .
H4A H 0.148119 0.854830 0.053593 0.138 Uiso 1 1 calc R U . . .
H4B H 0.269964 0.777043 0.038304 0.138 Uiso 1 1 calc R U . . .
H4C H 0.147131 0.703538 0.059954 0.138 Uiso 1 1 calc R U . . .
B9 B 0.9551(10) 0.8121(17) 0.4448(14) 0.050(3) Uani 1 1 d . . . . .
H9 H 1.021445 0.870415 0.509320 0.060 Uiso 1 1 calc R U . . .
B12' B 0.4592(11) 0.7145(13) 0.6150(16) 0.047(3) Uani 1 1 d . . . . .
H12' H 0.447016 0.708331 0.722359 0.057 Uiso 1 1 calc R U . . .
B4' B 0.5241(8) 0.8607(12) 0.3962(10) 0.033(2) Uani 1 1 d . . . . .
H4' H 0.551335 0.954707 0.357986 0.039 Uiso 1 1 calc R U . . .
B11 B 0.9065(10) 0.5881(14) 0.2896(11) 0.044(3) Uani 1 1 d . . . . .
H11 H 0.937572 0.496107 0.250084 0.053 Uiso 1 1 calc R U . . .
B5 B 0.9089(11) 0.8575(16) 0.2820(13) 0.053(4) Uani 1 1 d . . . . .
H5 H 0.942250 0.946327 0.237803 0.064 Uiso 1 1 calc R U . . .
B10 B 1.0032(12) 0.7224(16) 0.3130(16) 0.058(4) Uani 1 1 d . . . . .
H10 H 1.100489 0.720167 0.291592 0.069 Uiso 1 1 calc R U . . .
B9' B 0.4272(10) 0.8548(17) 0.5208(13) 0.045(3) Uani 1 1 d . . . . .
H9' H 0.394496 0.942690 0.567334 0.054 Uiso 1 1 calc R U . . .
I1 I 0.61248(2) 0.7733(2) -0.03052(2) 0.0342(4) Uani 0.885(6) 1 d . U P A 1
I2 I 0.6116(10) 0.7223(13) -0.0213(10) 0.0342(4) Uani 0.115(6) 1 d D U P A 2

loop_
_atom_site_aniso_label
_atom_site_aniso_U_11
_atom_site_aniso_U_22
_atom_site_aniso_U_33
_atom_site_aniso_U_23
_atom_site_aniso_U_13
_atom_site_aniso_U_12
Co3 0.0147(7) 0.0386(10) 0.0221(10) 0.0022(11) -0.0003(6) -0.0014(10)
N1 0.033(5) 0.065(6) 0.030(5) -0.004(4) 0.011(4) 0.001(3)
B4 0.032(5) 0.059(7) 0.030(7) -0.006(6) 0.004(5) -0.017(5)
C5 0.052(8) 0.088(11) 0.056(10) 0.006(7) -0.011(7) -0.009(6)
B7 0.023(5) 0.053(7) 0.040(7) 0.002(6) -0.003(4) 0.012(5)
C1' 0.010(4) 0.051(6) 0.032(6) 0.006(4) 0.000(4) 0.002(3)
B8 0.009(4) 0.069(7) 0.023(7) 0.003(5) -0.003(4) -0.002(4)
C3 0.047(5) 0.035(5) 0.046(6) 0.008(5) 0.006(4) 0.002(4)
B10' 0.014(5) 0.091(11) 0.037(8) 0.004(6) 0.001(5) 0.000(5)
C1 0.020(4) 0.056(6) 0.018(5) 0.001(4) 0.001(3) -0.006(4)
C2 0.022(4) 0.046(5) 0.031(5) -0.006(4) 0.008(3) 0.001(3)
B6' 0.018(4) 0.074(8) 0.031(6) 0.007(5) 0.002(4) -0.005(4)
B5' 0.023(5) 0.080(8) 0.022(6) -0.007(6) -0.001(4) 0.013(5)
C6 0.050(6) 0.059(7) 0.067(9) -0.001(6) 0.008(6) -0.002(5)
B12 0.019(5) 0.092(10) 0.030(6) 0.001(6) -0.002(4) -0.004(5)
C7 0.062(7) 0.055(7) 0.057(8) 0.002(6) 0.012(6) -0.010(5)
B8' 0.029(5) 0.027(5) 0.031(6) 0.000(5) 0.005(4) 0.001(4)
B7' 0.020(4) 0.059(7) 0.037(6) -0.005(6) 0.000(4) 0.000(4)
C2' 0.021(4) 0.055(6) 0.034(5) 0.008(5) -0.006(3) -0.005(4)
B6 0.025(5) 0.081(10) 0.029(7) -0.002(5) 0.002(5) -0.004(5)
B11' 0.025(5) 0.081(10) 0.034(7) 0.019(7) 0.005(5) -0.013(5)
C4 0.081(13) 0.15(2) 0.036(10) 0.000(9) -0.015(9) 0.015(10)
B9 0.026(5) 0.091(10) 0.032(7) 0.003(7) 0.000(5) -0.016(6)
B12' 0.027(5) 0.070(9) 0.046(9) 0.008(6) 0.014(5) -0.005(5)
B4' 0.020(4) 0.058(6) 0.019(5) -0.006(5) -0.007(3) 0.009(4)
B11 0.031(5) 0.079(9) 0.024(6) -0.001(6) 0.002(4) 0.013(5)
B5 0.035(6) 0.096(11) 0.029(6) -0.003(7) 0.005(5) -0.031(6)
B10 0.024(6) 0.114(14) 0.035(8) 0.002(7) 0.003(5) -0.006(6)
B9' 0.026(5) 0.084(10) 0.024(6) -0.009(6) 0.001(4) 0.008(5)
I1 0.0422(4) 0.0315(9) 0.0266(4) 0.0001(9) -0.0085(2) -0.0014(8)
I2 0.0422(4) 0.0315(9) 0.0266(4) 0.0001(9) -0.0085(2) -0.0014(8)

loop_
_atom_type_symbol
_atom_type_description
_atom_type_scat_dispersion_real
_atom_type_scat_dispersion_imag
_atom_type_scat_source
C C 0.0181 0.0091 'International Tables Vol C Tables 4.2.6.8 and 6.1.1.4'
H H 0.0000 0.0000 'International Tables Vol C Tables 4.2.6.8 and 6.1.1.4'
B B 0.0090 0.0039 'International Tables Vol C Tables 4.2.6.8 and 6.1.1.4'
Co Co -2.3653 3.6143 'International Tables Vol C Tables 4.2.6.8 and 6.1.1.4'
I I -0.3257 6.8362 'International Tables Vol C Tables 4.2.6.8 and 6.1.1.4'
N N 0.0311 0.0180 'International Tables Vol C Tables 4.2.6.8 and 6.1.1.4'

loop_
_exptl_crystal_face_index_h
_exptl_crystal_face_index_k
_exptl_crystal_face_index_l
_exptl_crystal_face_perp_dist
0 0 -1 0.0203
0 0 1 0.0212
-7 -3 1 0.0102
7 3 -1 0.0147
-3 6 0 0.0138
3 -6 -1 0.0083
7 -3 -1 0.0065
-7 3 1 0.0092

loop_
_geom_angle_atom_site_label_1
_geom_angle_atom_site_label_2
_geom_angle_atom_site_label_3
_geom_angle
_geom_angle_site_symmetry_1
_geom_angle_site_symmetry_3
_geom_angle_publ_flag
B4 Co3 B7 87.4(6) . . ?
B4 Co3 B8 51.0(5) . . ?
B4 Co3 B7' 132.2(5) . . ?
B7 Co3 B8 51.5(5) . . ?
C1' Co3 B4 130.7(5) . . ?
C1' Co3 B7 132.7(5) . . ?
C1' Co3 B8 172.8(4) . . ?
C1' Co3 C1 101.7(4) . . ?
C1' Co3 C2 102.9(4) . . ?
C1' Co3 B8' 82.5(4) . . ?
C1' Co3 B7' 83.4(4) . . ?
C1' Co3 C2' 47.3(4) . . ?
C1' Co3 B4' 48.1(4) . . ?
C1 Co3 B4 48.4(4) . . ?
C1 Co3 B7 83.1(5) . . ?
C1 Co3 B8 84.2(4) . . ?
C1 Co3 B8' 135.9(4) . . ?
C1 Co3 B7' 171.7(4) . . ?
C1 Co3 B4' 102.2(4) . . ?
C2 Co3 B4 82.1(4) . . ?
C2 Co3 B7 48.9(5) . . ?
C2 Co3 B8 84.2(4) . . ?
C2 Co3 C1 45.3(4) . . ?
C2 Co3 B8' 174.4(4) . . ?
C2 Co3 B7' 127.5(5) . . ?
C2 Co3 B4' 136.4(4) . . ?
B8' Co3 B4 95.8(5) . . ?
B8' Co3 B7 126.0(5) . . ?
B8' Co3 B8 90.4(5) . . ?
B8' Co3 B7' 50.8(5) . . ?
B8' Co3 B4' 48.8(4) . . ?
B7' Co3 B7 88.6(5) . . ?
B7' Co3 B8 91.2(4) . . ?
C2' Co3 B4 178.0(5) . . ?
C2' Co3 B7 94.5(5) . . ?
C2' Co3 B8 130.9(4) . . ?
C2' Co3 C1 131.1(4) . . ?
C2' Co3 C2 98.6(4) . . ?
C2' Co3 B8' 83.7(5) . . ?
C2' Co3 B7' 48.7(4) . . ?
C2' Co3 B4' 83.2(5) . . ?
B4' Co3 B4 95.0(5) . . ?
B4' Co3 B7 174.5(5) . . ?
B4' Co3 B8 126.9(4) . . ?
B4' Co3 B7' 86.0(5) . . ?
C5 N1 C7 110.2(10) . . ?
C6 N1 C5 108.6(10) . . ?
C6 N1 C7 109.3(10) . . ?
C4 N1 C5 109.4(13) . . ?
C4 N1 C6 109.7(13) . . ?
C4 N1 C7 109.7(11) . . ?
Co3 B4 H4 111.3 . . ?
B8 B4 Co3 65.0(5) . . ?
B8 B4 H4 122.8 . . ?
C1 B4 Co3 65.3(5) . . ?
C1 B4 H4 124.7 . . ?
C1 B4 B8 105.9(9) . . ?
C1 B4 B9 104.1(9) . . ?
C1 B4 B5 58.7(7) . . ?
B9 B4 Co3 117.0(10) . . ?
B9 B4 H4 121.9 . . ?
B9 B4 B8 59.3(7) . . ?
B5 B4 Co3 118.5(9) . . ?
B5 B4 H4 119.8 . . ?
B5 B4 B8 107.9(10) . . ?
B5 B4 B9 59.5(7) . . ?
N1 C5 H5A 109.5 . . ?
N1 C5 H5B 109.5 . . ?
N1 C5 H5C 109.5 . . ?
H5A C5 H5B 109.5 . . ?
H5A C5 H5C 109.5 . . ?
H5B C5 H5C 109.5 . . ?
Co3 B7 H7 112.2 . . ?
B8 B7 Co3 64.4(5) . . ?
B8 B7 H7 123.5 . . ?
C2 B7 Co3 64.3(5) . . ?
C2 B7 H7 126.2 . . ?
C2 B7 B8 103.8(9) . . ?
C2 B7 B12 103.6(8) . . ?
C2 B7 B11 57.5(6) . . ?
B12 B7 Co3 116.6(9) . . ?
B12 B7 H7 121.3 . . ?
B12 B7 B8 59.0(7) . . ?
B12 B7 B11 61.0(7) . . ?
B11 B7 Co3 117.2(8) . . ?
B11 B7 H7 119.7 . . ?
B11 B7 B8 108.0(9) . . ?
Co3 C1' H1' 106.6 . . ?
B6' C1' Co3 125.2(7) . . ?
B6' C1' H1' 116.3 . . ?
B5' C1' Co3 125.0(7) . . ?
B5' C1' H1' 117.2 . . ?
B5' C1' B6' 61.1(8) . . ?
C2' C1' Co3 66.8(4) . . ?
C2' C1' H1' 120.7 . . ?
C2' C1' B6' 62.7(6) . . ?
C2' C1' B5' 111.6(8) . . ?
C2' C1' B4' 111.7(9) . . ?
B4' C1' Co3 67.6(5) . . ?
B4' C1' H1' 119.3 . . ?
B4' C1' B6' 113.5(8) . . ?
B4' C1' B5' 62.8(6) . . ?
Co3 B8 H8 113.1 . . ?
B4 B8 Co3 64.1(5) . . ?
B4 B8 B7 105.6(9) . . ?
B4 B8 H8 123.5 . . ?
B7 B8 Co3 64.0(5) . . ?
B7 B8 H8 124.0 . . ?
B12 B8 Co3 116.0(7) . . ?
B12 B8 B4 106.3(9) . . ?
B12 B8 B7 58.7(6) . . ?
B12 B8 H8 121.0 . . ?
B9 B8 Co3 116.2(8) . . ?
B9 B8 B4 59.2(7) . . ?
B9 B8 B7 105.8(9) . . ?
B9 B8 H8 121.0 . . ?
B9 B8 B12 59.6(9) . . ?
H3AA C3 H3AB 106.8 . . ?
H3BC C3 H3BD 108.3 . . ?
C1 C3 H3AA 107.2 . . ?
C1 C3 H3AB 107.2 . . ?
C1 C3 H3BC 110.0 . . ?
C1 C3 H3BD 110.0 . . ?
C1 C3 I1 120.6(7) . . ?
C1 C3 I2 108.6(7) . . ?
I1 C3 H3AA 107.2 . . ?
I1 C3 H3AB 107.2 . . ?
I2 C3 H3BC 110.0 . . ?
I2 C3 H3BD 110.0 . . ?
B6' B10' H10' 121.6 . . ?
B6' B10' B11' 60.3(7) . . ?
B6' B10' B12' 108.5(8) . . ?
B6' B10' B9' 108.1(9) . . ?
B5' B10' H10' 121.5 . . ?
B5' B10' B6' 59.3(8) . . ?
B5' B10' B11' 107.1(9) . . ?
B5' B10' B12' 109.2(9) . . ?
B5' B10' B9' 60.8(8) . . ?
B11' B10' H10' 122.8 . . ?
B11' B10' B12' 59.0(8) . . ?
B12' B10' H10' 121.2 . . ?
B9' B10' H10' 121.6 . . ?
B9' B10' B11' 106.8(9) . . ?
B9' B10' B12' 60.5(8) . . ?
B4 C1 Co3 66.4(5) . . ?
B4 C1 B6 114.0(8) . . ?
C3 C1 Co3 113.7(6) . . ?
C3 C1 B4 122.4(9) . . ?
C3 C1 C2 121.0(7) . . ?
C3 C1 B6 110.6(8) . . ?
C3 C1 B5 114.2(9) . . ?
C2 C1 Co3 66.9(4) . . ?
C2 C1 B4 111.4(8) . . ?
C2 C1 B6 61.7(6) . . ?
C2 C1 B5 110.7(8) . . ?
B6 C1 Co3 124.0(7) . . ?
B5 C1 Co3 122.5(7) . . ?
B5 C1 B4 62.1(6) . . ?
B5 C1 B6 62.1(7) . . ?
Co3 C2 H2 106.7 . . ?
B7 C2 Co3 66.8(5) . . ?
B7 C2 H2 118.9 . . ?
C1 C2 Co3 67.8(4) . . ?
C1 C2 B7 113.3(7) . . ?
C1 C2 H2 119.3 . . ?
C1 C2 B6 63.2(6) . . ?
C1 C2 B11 112.5(7) . . ?
B6 C2 Co3 126.2(7) . . ?
B6 C2 B7 114.6(8) . . ?
B6 C2 H2 115.4 . . ?
B11 C2 Co3 124.2(6) . . ?
B11 C2 B7 62.9(6) . . ?
B11 C2 H2 117.4 . . ?
B11 C2 B6 61.4(7) . . ?
C1' B6' B10' 104.5(9) . . ?
C1' B6' H6' 125.1 . . ?
C1' B6' B5' 59.1(6) . . ?
C1' B6' C2' 56.8(5) . . ?
C1' B6' B11' 103.2(7) . . ?
B10' B6' H6' 122.7 . . ?
B10' B6' B11' 60.1(8) . . ?
B5' B6' B10' 59.7(7) . . ?
B5' B6' H6' 122.0 . . ?
B5' B6' C2' 105.1(7) . . ?
B5' B6' B11' 107.3(9) . . ?
C2' B6' B10' 105.2(8) . . ?
C2' B6' H6' 124.3 . . ?
C2' B6' B11' 58.2(6) . . ?
B11' B6' H6' 123.0 . . ?
C1' B5' B10' 106.0(9) . . ?
C1' B5' B6' 59.8(6) . . ?
C1' B5' H5' 124.4 . . ?
C1' B5' B4' 58.3(6) . . ?
C1' B5' B9' 104.3(8) . . ?
B10' B5' H5' 121.7 . . ?
B10' B5' B4' 107.8(8) . . ?
B10' B5' B9' 60.2(8) . . ?
B6' B5' B10' 60.9(8) . . ?
B6' B5' H5' 120.3 . . ?
B6' B5' B4' 108.7(7) . . ?
B6' B5' B9' 109.0(9) . . ?
B4' B5' H5' 122.0 . . ?
B4' B5' B9' 59.1(6) . . ?
B9' B5' H5' 122.7 . . ?
N1 C6 H6A 109.5 . . ?
N1 C6 H6B 109.5 . . ?
N1 C6 H6C 109.5 . . ?
H6A C6 H6B 109.5 . . ?
H6A C6 H6C 109.5 . . ?
H6B C6 H6C 109.5 . . ?
B7 B12 B8 62.2(6) . . ?
B7 B12 H12 120.7 . . ?
B7 B12 B11 59.7(7) . . ?
B7 B12 B10 108.6(9) . . ?
B8 B12 H12 119.9 . . ?
B8 B12 B11 109.5(8) . . ?
B9 B12 B7 108.9(8) . . ?
B9 B12 B8 60.1(7) . . ?
B9 B12 H12 122.2 . . ?
B9 B12 B11 106.9(8) . . ?
B9 B12 B10 60.0(8) . . ?
B11 B12 H12 122.3 . . ?
B10 B12 B8 109.6(10) . . ?
B10 B12 H12 121.4 . . ?
B10 B12 B11 59.5(8) . . ?
N1 C7 H7A 109.5 . . ?
N1 C7 H7B 109.5 . . ?
N1 C7 H7C 109.5 . . ?
H7A C7 H7B 109.5 . . ?
H7A C7 H7C 109.5 . . ?
H7B C7 H7C 109.5 . . ?
Co3 B8' H8' 110.8 . . ?
B7' B8' Co3 65.1(4) . . ?
B7' B8' H8' 122.0 . . ?
B7' B8' B12' 60.2(6) . . ?
B12' B8' Co3 118.6(8) . . ?
B12' B8' H8' 120.4 . . ?
B4' B8' Co3 66.0(5) . . ?
B4' B8' H8' 122.0 . . ?
B4' B8' B7' 108.8(8) . . ?
B4' B8' B12' 107.6(8) . . ?
B4' B8' B9' 60.0(6) . . ?
B9' B8' Co3 119.4(8) . . ?
B9' B8' H8' 119.8 . . ?
B9' B8' B7' 108.4(8) . . ?
B9' B8' B12' 59.6(8) . . ?
Co3 B7' H7' 111.8 . . ?
B8' B7' Co3 64.1(5) . . ?
B8' B7' H7' 123.9 . . ?
B8' B7' B12' 60.6(6) . . ?
C2' B7' Co3 64.3(5) . . ?
C2' B7' B8' 103.7(8) . . ?
C2' B7' H7' 125.3 . . ?
C2' B7' B11' 58.8(6) . . ?
C2' B7' B12' 104.3(8) . . ?
B11' B7' Co3 117.3(7) . . ?
B11' B7' B8' 105.9(8) . . ?
B11' B7' H7' 121.2 . . ?
B11' B7' B12' 58.1(7) . . ?
B12' B7' Co3 118.1(8) . . ?
B12' B7' H7' 120.8 . . ?
Co3 C2' H2' 108.5 . . ?
C1' C2' Co3 65.9(5) . . ?
C1' C2' B6' 60.6(6) . . ?
C1' C2' B7' 110.4(9) . . ?
C1' C2' H2' 122.7 . . ?
C1' C2' B11' 109.0(9) . . ?
B6' C2' Co3 122.5(7) . . ?
B6' C2' H2' 116.9 . . ?
B7' C2' Co3 67.0(5) . . ?
B7' C2' B6' 113.8(8) . . ?
B7' C2' H2' 119.1 . . ?
B7' C2' B11' 62.4(7) . . ?
B11' C2' Co3 122.8(8) . . ?
B11' C2' B6' 61.7(6) . . ?
B11' C2' H2' 118.1 . . ?
C1 B6 H6 125.6 . . ?
C1 B6 B11 103.7(8) . . ?
C1 B6 B5 58.1(6) . . ?
C1 B6 B10 104.6(9) . . ?
C2 B6 C1 55.2(6) . . ?
C2 B6 H6 126.0 . . ?
C2 B6 B11 58.6(6) . . ?
C2 B6 B5 102.3(8) . . ?
C2 B6 B10 104.5(9) . . ?
B11 B6 H6 121.7 . . ?
B11 B6 B5 108.3(11) . . ?
B11 B6 B10 61.0(8) . . ?
B5 B6 H6 122.7 . . ?
B10 B6 H6 122.2 . . ?
B10 B6 B5 60.3(9) . . ?
B10' B11' B6' 59.6(8) . . ?
B10' B11' B7' 109.9(11) . . ?
B10' B11' H11' 121.9 . . ?
B6' B11' B7' 109.3(8) . . ?
B6' B11' H11' 121.0 . . ?
B7' B11' H11' 120.3 . . ?
C2' B11' B10' 106.2(10) . . ?
C2' B11' B6' 60.0(6) . . ?
C2' B11' B7' 58.8(6) . . ?
C2' B11' H11' 123.5 . . ?
C2' B11' B12' 107.2(9) . . ?
B12' B11' B10' 60.6(9) . . ?
B12' B11' B6' 109.2(11) . . ?
B12' B11' B7' 62.0(7) . . ?
B12' B11' H11' 120.8 . . ?
N1 C4 H4A 109.5 . . ?
N1 C4 H4B 109.5 . . ?
N1 C4 H4C 109.5 . . ?
H4A C4 H4B 109.5 . . ?
H4A C4 H4C 109.5 . . ?
H4B C4 H4C 109.5 . . ?
B4 B9 B8 61.5(7) . . ?
B4 B9 H9 121.2 . . ?
B8 B9 H9 120.0 . . ?
B12 B9 B4 108.7(8) . . ?
B12 B9 B8 60.3(7) . . ?
B12 B9 H9 121.7 . . ?
B12 B9 B10 60.4(8) . . ?
B5 B9 B4 60.0(7) . . ?
B5 B9 B8 110.1(8) . . ?
B5 B9 B12 108.5(10) . . ?
B5 B9 H9 121.2 . . ?
B5 B9 B10 60.5(9) . . ?
B10 B9 B4 109.0(10) . . ?
B10 B9 B8 110.1(11) . . ?
B10 B9 H9 120.8 . . ?
B10' B12' B8' 106.0(9) . . ?
B10' B12' B7' 108.2(10) . . ?
B10' B12' H12' 121.8 . . ?
B10' B12' B9' 59.5(8) . . ?
B8' B12' H12' 123.6 . . ?
B7' B12' B8' 59.2(7) . . ?
B7' B12' H12' 121.9 . . ?
B11' B12' B10' 60.5(8) . . ?
B11' B12' B8' 106.1(9) . . ?
B11' B12' B7' 59.9(7) . . ?
B11' B12' H12' 122.1 . . ?
B11' B12' B9' 107.2(12) . . ?
B9' B12' B8' 58.6(6) . . ?
B9' B12' B7' 106.8(9) . . ?
B9' B12' H12' 122.7 . . ?
Co3 B4' H4' 111.2 . . ?
C1' B4' Co3 64.3(5) . . ?
C1' B4' B5' 58.9(6) . . ?
C1' B4' B8' 105.5(9) . . ?
C1' B4' H4' 125.1 . . ?
C1' B4' B9' 106.0(9) . . ?
B5' B4' Co3 118.5(8) . . ?
B5' B4' H4' 119.2 . . ?
B8' B4' Co3 65.1(5) . . ?
B8' B4' B5' 109.4(8) . . ?
B8' B4' H4' 122.2 . . ?
B8' B4' B9' 61.0(7) . . ?
B9' B4' Co3 119.5(9) . . ?
B9' B4' B5' 60.7(7) . . ?
B9' B4' H4' 119.5 . . ?
B7 B11 B12 59.3(6) . . ?
B7 B11 H11 120.5 . . ?
C2 B11 B7 59.7(6) . . ?
C2 B11 B12 103.9(8) . . ?
C2 B11 B6 60.0(6) . . ?
C2 B11 H11 124.5 . . ?
C2 B11 B10 104.9(10) . . ?
B12 B11 H11 123.4 . . ?
B6 B11 B7 110.7(9) . . ?
B6 B11 B12 108.1(10) . . ?
B6 B11 H11 120.0 . . ?
B6 B11 B10 60.2(8) . . ?
B10 B11 B7 108.2(10) . . ?
B10 B11 B12 59.5(8) . . ?
B10 B11 H11 122.6 . . ?
B4 B5 B6 109.7(9) . . ?
B4 B5 H5 120.4 . . ?
B4 B5 B10 109.2(11) . . ?
C1 B5 B4 59.2(6) . . ?
C1 B5 B6 59.8(7) . . ?
C1 B5 B9 105.3(8) . . ?
C1 B5 H5 124.1 . . ?
C1 B5 B10 105.4(10) . . ?
B6 B5 H5 120.9 . . ?
B6 B5 B10 59.5(9) . . ?
B9 B5 B4 60.5(8) . . ?
B9 B5 B6 108.2(12) . . ?
B9 B5 H5 122.3 . . ?
B9 B5 B10 60.2(9) . . ?
B10 B5 H5 122.2 . . ?
B12 B10 B11 61.0(7) . . ?
B12 B10 H10 121.5 . . ?
B6 B10 B12 108.2(9) . . ?
B6 B10 B9 108.0(10) . . ?
B6 B10 B11 58.8(8) . . ?
B6 B10 B5 60.2(8) . . ?
B6 B10 H10 121.7 . . ?
B9 B10 B12 59.7(9) . . ?
B9 B10 B11 107.8(9) . . ?
B9 B10 B5 59.3(8) . . ?
B9 B10 H10 121.9 . . ?
B11 B10 H10 122.3 . . ?
B5 B10 B12 107.0(9) . . ?
B5 B10 B11 106.4(10) . . ?
B5 B10 H10 122.7 . . ?
B10' B9' B5' 59.0(8) . . ?
B10' B9' B12' 60.0(9) . . ?
B10' B9' H9' 121.8 . . ?
B5' B9' B12' 107.4(12) . . ?
B5' B9' H9' 122.6 . . ?
B8' B9' B10' 109.0(11) . . ?
B8' B9' B5' 107.4(8) . . ?
B8' B9' B12' 61.8(7) . . ?
B8' B9' H9' 121.2 . . ?
B12' B9' H9' 121.0 . . ?
B4' B9' B10' 107.7(10) . . ?
B4' B9' B5' 60.2(6) . . ?
B4' B9' B8' 59.0(6) . . ?
B4' B9' B12' 108.6(9) . . ?
B4' B9' H9' 121.9 . . ?

loop_
_geom_bond_atom_site_label_1
_geom_bond_atom_site_label_2
_geom_bond_distance
_geom_bond_site_symmetry_2
_geom_bond_publ_flag
Co3 B4 2.101(12) . ?
Co3 B7 2.109(11) . ?
Co3 C1' 2.045(9) . ?
Co3 B8 2.117(11) . ?
Co3 C1 2.083(9) . ?
Co3 C2 2.069(8) . ?
Co3 B8' 2.085(11) . ?
Co3 B7' 2.102(12) . ?
Co3 C2' 2.058(9) . ?
Co3 B4' 2.099(10) . ?
N1 C5 1.480(18) . ?
N1 C6 1.471(16) . ?
N1 C7 1.496(16) . ?
N1 C4 1.45(2) . ?
B4 H4 1.1200 . ?
B4 B8 1.814(19) . ?
B4 C1 1.715(16) . ?
B4 B9 1.774(18) . ?
B4 B5 1.765(17) . ?
C5 H5A 0.9800 . ?
C5 H5B 0.9800 . ?
C5 H5C 0.9800 . ?
B7 H7 1.1200 . ?
B7 B8 1.837(19) . ?
B7 C2 1.729(16) . ?
B7 B12 1.775(16) . ?
B7 B11 1.783(16) . ?
C1' H1' 1.1200 . ?
C1' B6' 1.714(13) . ?
C1' B5' 1.701(13) . ?
C1' C2' 1.646(13) . ?
C1' B4' 1.690(15) . ?
B8 H8 1.1200 . ?
B8 B12 1.779(16) . ?
B8 B9 1.775(16) . ?
C3 H3AA 0.9900 . ?
C3 H3AB 0.9900 . ?
C3 H3BC 0.9900 . ?
C3 H3BD 0.9900 . ?
C3 C1 1.540(14) . ?
C3 I1 2.109(10) . ?
C3 I2 2.357(14) . ?
B10' H10' 1.1200 . ?
B10' B6' 1.765(19) . ?
B10' B5' 1.74(2) . ?
B10' B11' 1.77(2) . ?
B10' B12' 1.78(2) . ?
B10' B9' 1.77(2) . ?
C1 C2 1.599(15) . ?
C1 B6 1.738(15) . ?
C1 B5 1.705(14) . ?
C2 H2 1.1200 . ?
C2 B6 1.714(14) . ?
C2 B11 1.689(13) . ?
B6' H6' 1.1200 . ?
B6' B5' 1.74(2) . ?
B6' C2' 1.748(13) . ?
B6' B11' 1.778(17) . ?
B5' H5' 1.1200 . ?
B5' B4' 1.766(15) . ?
B5' B9' 1.775(18) . ?
C6 H6A 0.9800 . ?
C6 H6B 0.9800 . ?
C6 H6C 0.9800 . ?
B12 H12 1.1200 . ?
B12 B9 1.77(3) . ?
B12 B11 1.806(17) . ?
B12 B10 1.78(2) . ?
C7 H7A 0.9800 . ?
C7 H7B 0.9800 . ?
C7 H7C 0.9800 . ?
B8' H8' 1.1200 . ?
B8' B7' 1.797(19) . ?
B8' B12' 1.823(16) . ?
B8' B4' 1.729(16) . ?
B8' B9' 1.765(15) . ?
B7' H7' 1.1200 . ?
B7' C2' 1.715(15) . ?
B7' B11' 1.779(15) . ?
B7' B12' 1.815(17) . ?
C2' H2' 1.1200 . ?
C2' B11' 1.716(14) . ?
B6 H6 1.1200 . ?
B6 B11 1.739(19) . ?
B6 B5 1.78(2) . ?
B6 B10 1.76(2) . ?
B11' H11' 1.1200 . ?
B11' B12' 1.75(2) . ?
C4 H4A 0.9800 . ?
C4 H4B 0.9800 . ?
C4 H4C 0.9800 . ?
B9 H9 1.1200 . ?
B9 B5 1.76(2) . ?
B9 B10 1.77(2) . ?
B12' H12' 1.1200 . ?
B12' B9' 1.78(2) . ?
B4' H4' 1.1200 . ?
B4' B9' 1.746(16) . ?
B11 H11 1.1200 . ?
B11 B10 1.78(2) . ?
B5 H5 1.1200 . ?
B5 B10 1.78(2) . ?
B10 H10 1.1200 . ?
B9' H9' 1.1200 . ?

loop_
_geom_torsion_atom_site_label_1
_geom_torsion_atom_site_label_2
_geom_torsion_atom_site_label_3
_geom_torsion_atom_site_label_4
_geom_torsion
_geom_torsion_site_symmetry_1
_geom_torsion_site_symmetry_2
_geom_torsion_site_symmetry_3
_geom_torsion_site_symmetry_4
_geom_torsion_publ_flag
Co3 B4 B8 B7 50.1(6) . . . . ?
Co3 B4 B8 B12 111.4(8) . . . . ?
Co3 B4 B8 B9 149.4(8) . . . . ?
Co3 B4 C1 C3 104.0(8) . . . . ?
Co3 B4 C1 C2 -50.8(5) . . . . ?
Co3 B4 C1 B6 -118.3(8) . . . . ?
Co3 B4 C1 B5 -153.6(9) . . . . ?
Co3 B4 B9 B8 -31.1(8) . . . . ?
Co3 B4 B9 B12 7.8(11) . . . . ?
Co3 B4 B9 B5 108.8(10) . . . . ?
Co3 B4 B9 B10 71.9(11) . . . . ?
Co3 B4 B5 C1 27.3(9) . . . . ?
Co3 B4 B5 B6 -6.0(15) . . . . ?
Co3 B4 B5 B9 -106.3(11) . . . . ?
Co3 B4 B5 B10 -69.5(12) . . . . ?
Co3 B7 B8 B4 -50.1(6) . . . . ?
Co3 B7 B8 B12 -150.0(8) . . . . ?
Co3 B7 B8 B9 -111.9(8) . . . . ?
Co3 B7 C2 C1 50.8(5) . . . . ?
Co3 B7 C2 B6 120.7(8) . . . . ?
Co3 B7 C2 B11 155.1(8) . . . . ?
Co3 B7 B12 B8 30.3(7) . . . . ?
Co3 B7 B12 B9 -8.9(10) . . . . ?
Co3 B7 B12 B11 -107.8(10) . . . . ?
Co3 B7 B12 B10 -72.6(11) . . . . ?
Co3 B7 B11 C2 -25.2(8) . . . . ?
Co3 B7 B11 B12 106.9(10) . . . . ?
Co3 B7 B11 B6 7.6(13) . . . . ?
Co3 B7 B11 B10 71.7(11) . . . . ?
Co3 C1' B6' B10' 74.1(10) . . . . ?
Co3 C1' B6' B5' 114.4(9) . . . . ?
Co3 C1' B6' C2' -24.8(8) . . . . ?
Co3 C1' B6' B11' 12.0(12) . . . . ?
Co3 C1' B5' B10' -73.4(11) . . . . ?
Co3 C1' B5' B6' -114.6(8) . . . . ?
Co3 C1' B5' B4' 28.0(8) . . . . ?
Co3 C1' B5' B9' -10.8(13) . . . . ?
Co3 C1' C2' B6' 158.1(7) . . . . ?
Co3 C1' C2' B7' 51.5(5) . . . . ?
Co3 C1' C2' B11' 118.3(8) . . . . ?
Co3 C1' B4' B5' -155.4(7) . . . . ?
Co3 C1' B4' B8' -51.8(5) . . . . ?
Co3 C1' B4' B9' -115.5(8) . . . . ?
Co3 B8 B12 B7 -30.0(8) . . . . ?
Co3 B8 B12 B9 106.5(8) . . . . ?
Co3 B8 B12 B11 7.7(12) . . . . ?
Co3 B8 B12 B10 71.3(11) . . . . ?
Co3 B8 B9 B4 30.6(8) . . . . ?
Co3 B8 B9 B12 -106.1(8) . . . . ?
Co3 B8 B9 B5 -5.8(14) . . . . ?
Co3 B8 B9 B10 -70.7(12) . . . . ?
Co3 C1 C2 B7 -50.3(5) . . . . ?
Co3 C1 C2 B6 -157.1(7) . . . . ?
Co3 C1 C2 B11 -119.2(7) . . . . ?
Co3 C1 B6 C2 25.6(8) . . . . ?
Co3 C1 B6 B11 -9.0(11) . . . . ?
Co3 C1 B6 B5 -112.2(9) . . . . ?
Co3 C1 B6 B10 -72.1(11) . . . . ?
Co3 C1 B5 B4 -28.8(10) . . . . ?
Co3 C1 B5 B6 114.4(9) . . . . ?
Co3 C1 B5 B9 12.0(14) . . . . ?
Co3 C1 B5 B10 74.6(11) . . . . ?
Co3 C2 B6 C1 -26.5(8) . . . . ?
Co3 C2 B6 B11 113.2(9) . . . . ?
Co3 C2 B6 B5 9.2(12) . . . . ?
Co3 C2 B6 B10 71.4(11) . . . . ?
Co3 C2 B11 B7 27.9(9) . . . . ?
Co3 C2 B11 B12 -13.2(12) . . . . ?
Co3 C2 B11 B6 -116.3(9) . . . . ?
Co3 C2 B11 B10 -74.8(10) . . . . ?
Co3 B8' B7' C2' -52.0(5) . . . . ?
Co3 B8' B7' B11' -113.0(8) . . . . ?
Co3 B8' B7' B12' -150.9(8) . . . . ?
Co3 B8' B12' B10' -71.7(10) . . . . ?
Co3 B8' B12' B7' 30.2(8) . . . . ?
Co3 B8' B12' B11' -8.5(12) . . . . ?
Co3 B8' B12' B9' -109.1(9) . . . . ?
Co3 B8' B4' C1' 51.3(5) . . . . ?
Co3 B8' B4' B5' 113.2(8) . . . . ?
Co3 B8' B4' B9' 151.3(9) . . . . ?
Co3 B8' B9' B10' 69.4(11) . . . . ?
Co3 B8' B9' B5' 7.0(14) . . . . ?
Co3 B8' B9' B12' 107.8(9) . . . . ?
Co3 B8' B9' B4' -30.3(9) . . . . ?
Co3 B7' C2' C1' -51.0(5) . . . . ?
Co3 B7' C2' B6' -116.8(8) . . . . ?
Co3 B7' C2' B11' -152.4(9) . . . . ?
Co3 B7' B11' B10' -69.3(11) . . . . ?
Co3 B7' B11' B6' -5.6(14) . . . . ?
Co3 B7' B11' C2' 28.0(9) . . . . ?
Co3 B7' B11' B12' -107.6(10) . . . . ?
Co3 B7' B12' B10' 68.4(10) . . . . ?
Co3 B7' B12' B8' -29.7(8) . . . . ?
Co3 B7' B12' B11' 106.3(9) . . . . ?
Co3 B7' B12' B9' 5.8(12) . . . . ?
Co3 C2' B11' B10' 73.2(10) . . . . ?
Co3 C2' B11' B6' 112.3(9) . . . . ?
Co3 C2' B11' B7' -30.5(9) . . . . ?
Co3 C2' B11' B12' 9.7(13) . . . . ?
Co3 B4' B9' B10' -71.9(10) . . . . ?
Co3 B4' B9' B5' -108.1(9) . . . . ?
Co3 B4' B9' B8' 30.1(8) . . . . ?
Co3 B4' B9' B12' -8.4(13) . . . . ?
B4 B8 B12 B7 -98.6(10) . . . . ?
B4 B8 B12 B9 37.8(7) . . . . ?
B4 B8 B12 B11 -60.9(11) . . . . ?
B4 B8 B12 B10 2.6(12) . . . . ?
B4 B8 B9 B12 -136.8(9) . . . . ?
B4 B8 B9 B5 -36.4(11) . . . . ?
B4 B8 B9 B10 -101.3(11) . . . . ?
B4 C1 C2 Co3 50.5(6) . . . . ?
B4 C1 C2 B7 0.2(7) . . . . ?
B4 C1 C2 B6 -106.6(8) . . . . ?
B4 C1 C2 B11 -68.7(8) . . . . ?
B4 C1 B6 C2 102.3(9) . . . . ?
B4 C1 B6 B11 67.8(11) . . . . ?
B4 C1 B6 B5 -35.4(10) . . . . ?
B4 C1 B6 B10 4.6(12) . . . . ?
B4 C1 B5 B6 143.2(11) . . . . ?
B4 C1 B5 B9 40.8(10) . . . . ?
B4 C1 B5 B10 103.4(11) . . . . ?
B4 B9 B5 C1 -40.2(9) . . . . ?
B4 B9 B5 B6 -102.9(9) . . . . ?
B4 B9 B5 B10 -139.4(10) . . . . ?
B4 B9 B10 B12 -101.2(10) . . . . ?
B4 B9 B10 B6 -0.1(14) . . . . ?
B4 B9 B10 B11 -62.3(13) . . . . ?
B4 B9 B10 B5 36.6(9) . . . . ?
B4 B5 B10 B12 0.5(13) . . . . ?
B4 B5 B10 B6 102.1(10) . . . . ?
B4 B5 B10 B9 -36.9(9) . . . . ?
B4 B5 B10 B11 64.4(12) . . . . ?
B7 B8 B12 B9 136.4(8) . . . . ?
B7 B8 B12 B11 37.7(9) . . . . ?
B7 B8 B12 B10 101.3(10) . . . . ?
B7 B8 B9 B4 99.0(10) . . . . ?
B7 B8 B9 B12 -37.7(7) . . . . ?
B7 B8 B9 B5 62.6(13) . . . . ?
B7 B8 B9 B10 -2.3(12) . . . . ?
B7 C2 B6 C1 -104.8(8) . . . . ?
B7 C2 B6 B11 34.9(9) . . . . ?
B7 C2 B6 B5 -69.1(11) . . . . ?
B7 C2 B6 B10 -6.9(12) . . . . ?
B7 C2 B11 B12 -41.0(8) . . . . ?
B7 C2 B11 B6 -144.2(10) . . . . ?
B7 C2 B11 B10 -102.6(10) . . . . ?
B7 B12 B9 B4 0.7(9) . . . . ?
B7 B12 B9 B8 40.1(8) . . . . ?
B7 B12 B9 B5 -63.0(9) . . . . ?
B7 B12 B9 B10 -101.1(10) . . . . ?
B7 B12 B11 C2 41.2(8) . . . . ?
B7 B12 B11 B6 103.8(9) . . . . ?
B7 B12 B11 B10 140.6(10) . . . . ?
B7 B12 B10 B6 0.9(14) . . . . ?
B7 B12 B10 B9 101.5(9) . . . . ?
B7 B12 B10 B11 -35.4(9) . . . . ?
B7 B12 B10 B5 64.3(12) . . . . ?
B7 B11 B10 B12 35.1(9) . . . . ?
B7 B11 B10 B6 -103.9(10) . . . . ?
B7 B11 B10 B9 -3.2(13) . . . . ?
B7 B11 B10 B5 -65.5(12) . . . . ?
C1' B6' B5' B10' -133.5(9) . . . . ?
C1' B6' B5' B4' -33.0(7) . . . . ?
C1' B6' B5' B9' -95.8(8) . . . . ?
C1' B6' C2' Co3 23.9(7) . . . . ?
C1' B6' C2' B7' 100.8(10) . . . . ?
C1' B6' C2' B11' 136.7(10) . . . . ?
C1' B6' B11' B10' 99.3(9) . . . . ?
C1' B6' B11' B7' -2.9(13) . . . . ?
C1' B6' B11' C2' -36.1(8) . . . . ?
C1' B6' B11' B12' 63.2(9) . . . . ?
C1' B5' B4' Co3 -25.2(7) . . . . ?
C1' B5' B4' B8' -96.8(9) . . . . ?
C1' B5' B4' B9' -135.0(10) . . . . ?
C1' B5' B9' B10' -100.5(10) . . . . ?
C1' B5' B9' B8' 1.6(13) . . . . ?
C1' B5' B9' B12' -63.5(10) . . . . ?
C1' B5' B9' B4' 38.4(9) . . . . ?
C1' C2' B11' B10' 0.1(12) . . . . ?
C1' C2' B11' B6' 39.2(8) . . . . ?
C1' C2' B11' B7' -103.6(9) . . . . ?
C1' C2' B11' B12' -63.4(11) . . . . ?
C1' B4' B9' B10' -2.8(12) . . . . ?
C1' B4' B9' B5' -39.0(8) . . . . ?
C1' B4' B9' B8' 99.2(9) . . . . ?
C1' B4' B9' B12' 60.7(11) . . . . ?
B8 B4 C1 Co3 52.0(5) . . . . ?
B8 B4 C1 C3 156.1(8) . . . . ?
B8 B4 C1 C2 1.2(8) . . . . ?
B8 B4 C1 B6 -66.2(10) . . . . ?
B8 B4 C1 B5 -101.6(10) . . . . ?
B8 B4 B9 B12 38.9(7) . . . . ?
B8 B4 B9 B5 139.9(11) . . . . ?
B8 B4 B9 B10 103.1(12) . . . . ?
B8 B4 B5 C1 98.0(9) . . . . ?
B8 B4 B5 B6 64.7(12) . . . . ?
B8 B4 B5 B9 -35.6(9) . . . . ?
B8 B4 B5 B10 1.2(12) . . . . ?
B8 B7 C2 Co3 -52.4(5) . . . . ?
B8 B7 C2 C1 -1.6(8) . . . . ?
B8 B7 C2 B6 68.3(9) . . . . ?
B8 B7 C2 B11 102.7(9) . . . . ?
B8 B7 B12 B9 -39.1(8) . . . . ?
B8 B7 B12 B11 -138.1(10) . . . . ?
B8 B7 B12 B10 -102.8(11) . . . . ?
B8 B7 B11 C2 -95.2(9) . . . . ?
B8 B7 B11 B12 37.0(9) . . . . ?
B8 B7 B11 B6 -62.4(11) . . . . ?
B8 B7 B11 B10 1.8(12) . . . . ?
B8 B12 B9 B4 -39.4(8) . . . . ?
B8 B12 B9 B5 -103.1(9) . . . . ?
B8 B12 B9 B10 -141.2(10) . . . . ?
B8 B12 B11 B7 -38.8(9) . . . . ?
B8 B12 B11 C2 2.4(12) . . . . ?
B8 B12 B11 B6 64.9(11) . . . . ?
B8 B12 B11 B10 101.8(11) . . . . ?
B8 B12 B10 B6 -65.4(12) . . . . ?
B8 B12 B10 B9 35.2(9) . . . . ?
B8 B12 B10 B11 -101.7(9) . . . . ?
B8 B12 B10 B5 -2.0(13) . . . . ?
B8 B9 B5 B4 37.0(10) . . . . ?
B8 B9 B5 C1 -3.1(15) . . . . ?
B8 B9 B5 B6 -65.8(12) . . . . ?
B8 B9 B5 B10 -102.3(12) . . . . ?
B8 B9 B10 B12 -35.4(9) . . . . ?
B8 B9 B10 B6 65.6(13) . . . . ?
B8 B9 B10 B11 3.5(14) . . . . ?
B8 B9 B10 B5 102.3(10) . . . . ?
C3 C1 C2 Co3 -104.7(7) . . . . ?
C3 C1 C2 B7 -155.0(8) . . . . ?
C3 C1 C2 B6 98.2(9) . . . . ?
C3 C1 C2 B11 136.1(9) . . . . ?
C3 C1 B6 C2 -115.0(8) . . . . ?
C3 C1 B6 B11 -149.6(9) . . . . ?
C3 C1 B6 B5 107.2(10) . . . . ?
C3 C1 B6 B10 147.2(9) . . . . ?
C3 C1 B5 B4 115.3(10) . . . . ?
C3 C1 B5 B6 -101.5(10) . . . . ?
C3 C1 B5 B9 156.1(10) . . . . ?
C3 C1 B5 B10 -141.3(10) . . . . ?
B10' B6' B5' C1' 133.5(9) . . . . ?
B10' B6' B5' B4' 100.5(9) . . . . ?
B10' B6' B5' B9' 37.7(7) . . . . ?
B10' B6' C2' Co3 -73.7(10) . . . . ?
B10' B6' C2' C1' -97.6(9) . . . . ?
B10' B6' C2' B7' 3.3(12) . . . . ?
B10' B6' C2' B11' 39.1(9) . . . . ?
B10' B6' B11' B7' -102.2(11) . . . . ?
B10' B6' B11' C2' -135.4(10) . . . . ?
B10' B6' B11' B12' -36.1(8) . . . . ?
B10' B5' B4' Co3 72.9(10) . . . . ?
B10' B5' B4' C1' 98.2(10) . . . . ?
B10' B5' B4' B8' 1.4(12) . . . . ?
B10' B5' B4' B9' -36.8(10) . . . . ?
B10' B5' B9' B8' 102.1(12) . . . . ?
B10' B5' B9' B12' 37.0(8) . . . . ?
B10' B5' B9' B4' 138.9(10) . . . . ?
B10' B11' B12' B8' -99.6(10) . . . . ?
B10' B11' B12' B7' -138.0(9) . . . . ?
B10' B11' B12' B9' -38.2(8) . . . . ?
B10' B12' B9' B5' -36.5(8) . . . . ?
B10' B12' B9' B8' -137.3(9) . . . . ?
B10' B12' B9' B4' -100.2(10) . . . . ?
C1 B4 B8 Co3 -52.2(5) . . . . ?
C1 B4 B8 B7 -2.1(10) . . . . ?
C1 B4 B8 B12 59.2(9) . . . . ?
C1 B4 B8 B9 97.2(9) . . . . ?
C1 B4 B9 B8 -100.3(9) . . . . ?
C1 B4 B9 B12 -61.4(10) . . . . ?
C1 B4 B9 B5 39.6(9) . . . . ?
C1 B4 B9 B10 2.8(13) . . . . ?
C1 B4 B5 B6 -33.3(9) . . . . ?
C1 B4 B5 B9 -133.6(11) . . . . ?
C1 B4 B5 B10 -96.9(10) . . . . ?
C1 C2 B6 B11 139.8(8) . . . . ?
C1 C2 B6 B5 35.7(8) . . . . ?
C1 C2 B6 B10 97.9(10) . . . . ?
C1 C2 B11 B7 105.6(8) . . . . ?
C1 C2 B11 B12 64.6(10) . . . . ?
C1 C2 B11 B6 -38.6(8) . . . . ?
C1 C2 B11 B10 3.0(10) . . . . ?
C1 B6 B11 B7 0.4(12) . . . . ?
C1 B6 B11 C2 33.1(7) . . . . ?
C1 B6 B11 B12 -62.8(9) . . . . ?
C1 B6 B11 B10 -99.3(9) . . . . ?
C1 B6 B5 B4 33.1(9) . . . . ?
C1 B6 B5 B9 97.5(8) . . . . ?
C1 B6 B5 B10 134.3(9) . . . . ?
C1 B6 B10 B12 60.6(12) . . . . ?
C1 B6 B10 B9 -2.5(13) . . . . ?
C1 B6 B10 B11 97.8(9) . . . . ?
C1 B6 B10 B5 -38.9(8) . . . . ?
C1 B5 B10 B12 -61.7(11) . . . . ?
C1 B5 B10 B6 40.0(8) . . . . ?
C1 B5 B10 B9 -99.1(9) . . . . ?
C1 B5 B10 B11 2.3(13) . . . . ?
C2 B7 B8 Co3 52.3(5) . . . . ?
C2 B7 B8 B4 2.2(9) . . . . ?
C2 B7 B8 B12 -97.7(8) . . . . ?
C2 B7 B8 B9 -59.6(9) . . . . ?
C2 B7 B12 B8 98.1(9) . . . . ?
C2 B7 B12 B9 59.0(9) . . . . ?
C2 B7 B12 B11 -40.0(8) . . . . ?
C2 B7 B12 B10 -4.7(12) . . . . ?
C2 B7 B11 B12 132.2(10) . . . . ?
C2 B7 B11 B6 32.8(8) . . . . ?
C2 B7 B11 B10 97.0(10) . . . . ?
C2 C1 B6 B11 -34.6(7) . . . . ?
C2 C1 B6 B5 -137.7(9) . . . . ?
C2 C1 B6 B10 -97.7(9) . . . . ?
C2 C1 B5 B4 -104.0(9) . . . . ?
C2 C1 B5 B6 39.3(8) . . . . ?
C2 C1 B5 B9 -63.2(11) . . . . ?
C2 C1 B5 B10 -0.5(10) . . . . ?
C2 B6 B11 B7 -32.7(8) . . . . ?
C2 B6 B11 B12 -95.9(8) . . . . ?
C2 B6 B11 B10 -132.4(9) . . . . ?
C2 B6 B5 B4 -1.3(13) . . . . ?
C2 B6 B5 C1 -34.4(7) . . . . ?
C2 B6 B5 B9 63.1(10) . . . . ?
C2 B6 B5 B10 99.8(9) . . . . ?
C2 B6 B10 B12 3.4(13) . . . . ?
C2 B6 B10 B9 -59.7(12) . . . . ?
C2 B6 B10 B11 40.6(8) . . . . ?
C2 B6 B10 B5 -96.1(9) . . . . ?
C2 B11 B10 B12 97.5(8) . . . . ?
C2 B11 B10 B6 -41.4(8) . . . . ?
C2 B11 B10 B9 59.2(12) . . . . ?
C2 B11 B10 B5 -3.1(12) . . . . ?
B6' C1' B5' B10' 41.3(9) . . . . ?
B6' C1' B5' B4' 142.6(8) . . . . ?
B6' C1' B5' B9' 103.9(10) . . . . ?
B6' C1' C2' Co3 -158.1(7) . . . . ?
B6' C1' C2' B7' -106.5(8) . . . . ?
B6' C1' C2' B11' -39.7(8) . . . . ?
B6' C1' B4' Co3 120.0(8) . . . . ?
B6' C1' B4' B5' -35.4(8) . . . . ?
B6' C1' B4' B8' 68.2(9) . . . . ?
B6' C1' B4' B9' 4.5(11) . . . . ?
B6' B10' B5' C1' -40.7(8) . . . . ?
B6' B10' B5' B4' -101.9(8) . . . . ?
B6' B10' B5' B9' -138.3(8) . . . . ?
B6' B10' B11' B7' 101.3(9) . . . . ?
B6' B10' B11' C2' 39.3(8) . . . . ?
B6' B10' B11' B12' 140.2(9) . . . . ?
B6' B10' B12' B8' 63.9(11) . . . . ?
B6' B10' B12' B7' 1.7(12) . . . . ?
B6' B10' B12' B11' -35.9(8) . . . . ?
B6' B10' B12' B9' 100.8(10) . . . . ?
B6' B10' B9' B5' 37.1(8) . . . . ?
B6' B10' B9' B8' -62.2(11) . . . . ?
B6' B10' B9' B12' -101.4(10) . . . . ?
B6' B10' B9' B4' 0.3(12) . . . . ?
B6' B5' B4' Co3 8.4(10) . . . . ?
B6' B5' B4' C1' 33.6(7) . . . . ?
B6' B5' B4' B8' -63.2(9) . . . . ?
B6' B5' B4' B9' -101.4(10) . . . . ?
B6' B5' B9' B10' -38.0(7) . . . . ?
B6' B5' B9' B8' 64.2(11) . . . . ?
B6' B5' B9' B12' -1.0(9) . . . . ?
B6' B5' B9' B4' 100.9(8) . . . . ?
B6' C2' B11' B10' -39.1(9) . . . . ?
B6' C2' B11' B7' -142.8(10) . . . . ?
B6' C2' B11' B12' -102.6(11) . . . . ?
B6' B11' B12' B10' 35.7(8) . . . . ?
B6' B11' B12' B8' -63.8(10) . . . . ?
B6' B11' B12' B7' -102.2(8) . . . . ?
B6' B11' B12' B9' -2.5(10) . . . . ?
B5' C1' B6' B10' -40.3(8) . . . . ?
B5' C1' B6' C2' -139.2(8) . . . . ?
B5' C1' B6' B11' -102.4(9) . . . . ?
B5' C1' C2' Co3 -120.1(8) . . . . ?
B5' C1' C2' B6' 37.9(8) . . . . ?
B5' C1' C2' B7' -68.6(9) . . . . ?
B5' C1' C2' B11' -1.8(11) . . . . ?
B5' C1' B4' Co3 155.4(7) . . . . ?
B5' C1' B4' B8' 103.6(8) . . . . ?
B5' C1' B4' B9' 39.9(8) . . . . ?
B5' B10' B6' C1' 40.0(8) . . . . ?
B5' B10' B6' C2' 98.9(8) . . . . ?
B5' B10' B6' B11' 137.1(8) . . . . ?
B5' B10' B11' B6' -37.8(8) . . . . ?
B5' B10' B11' B7' 63.5(12) . . . . ?
B5' B10' B11' C2' 1.5(13) . . . . ?
B5' B10' B11' B12' 102.4(10) . . . . ?
B5' B10' B12' B8' 0.8(13) . . . . ?
B5' B10' B12' B7' -61.4(12) . . . . ?
B5' B10' B12' B11' -98.9(10) . . . . ?
B5' B10' B12' B9' 37.8(9) . . . . ?
B5' B10' B9' B8' -99.3(9) . . . . ?
B5' B10' B9' B12' -138.5(9) . . . . ?
B5' B10' B9' B4' -36.8(8) . . . . ?
B5' B6' C2' Co3 -11.6(10) . . . . ?
B5' B6' C2' C1' -35.5(7) . . . . ?
B5' B6' C2' B7' 65.4(10) . . . . ?
B5' B6' C2' B11' 101.2(9) . . . . ?
B5' B6' B11' B10' 38.0(7) . . . . ?
B5' B6' B11' B7' -64.2(11) . . . . ?
B5' B6' B11' C2' -97.4(8) . . . . ?
B5' B6' B11' B12' 1.9(9) . . . . ?
B5' B4' B9' B10' 36.3(9) . . . . ?
B5' B4' B9' B8' 138.2(10) . . . . ?
B5' B4' B9' B12' 99.8(11) . . . . ?
B12 B7 B8 Co3 150.0(8) . . . . ?
B12 B7 B8 B4 99.9(9) . . . . ?
B12 B7 B8 B9 38.1(8) . . . . ?
B12 B7 C2 Co3 -113.3(8) . . . . ?
B12 B7 C2 C1 -62.5(9) . . . . ?
B12 B7 C2 B6 7.4(12) . . . . ?
B12 B7 C2 B11 41.8(9) . . . . ?
B12 B7 B11 C2 -132.2(10) . . . . ?
B12 B7 B11 B6 -99.4(11) . . . . ?
B12 B7 B11 B10 -35.2(9) . . . . ?
B12 B8 B9 B4 136.8(9) . . . . ?
B12 B8 B9 B5 100.4(12) . . . . ?
B12 B8 B9 B10 35.5(10) . . . . ?
B12 B9 B5 B4 101.4(9) . . . . ?
B12 B9 B5 C1 61.2(11) . . . . ?
B12 B9 B5 B6 -1.5(10) . . . . ?
B12 B9 B5 B10 -38.0(8) . . . . ?
B12 B9 B10 B6 101.0(10) . . . . ?
B12 B9 B10 B11 38.9(8) . . . . ?
B12 B9 B10 B5 137.8(8) . . . . ?
B12 B11 B10 B6 -139.0(9) . . . . ?
B12 B11 B10 B9 -38.3(9) . . . . ?
B12 B11 B10 B5 -100.6(10) . . . . ?
B8' B7' C2' Co3 51.9(5) . . . . ?
B8' B7' C2' C1' 1.0(8) . . . . ?
B8' B7' C2' B6' -64.9(9) . . . . ?
B8' B7' C2' B11' -100.5(8) . . . . ?
B8' B7' B11' B10' -0.7(11) . . . . ?
B8' B7' B11' B6' 63.0(11) . . . . ?
B8' B7' B11' C2' 96.7(9) . . . . ?
B8' B7' B11' B12' -39.0(8) . . . . ?
B8' B7' B12' B10' 98.2(9) . . . . ?
B8' B7' B12' B11' 136.0(9) . . . . ?
B8' B7' B12' B9' 35.5(8) . . . . ?
B8' B12' B9' B10' 137.3(9) . . . . ?
B8' B12' B9' B5' 100.8(8) . . . . ?
B8' B12' B9' B4' 37.2(9) . . . . ?
B8' B4' B9' B10' -101.9(11) . . . . ?
B8' B4' B9' B5' -138.2(10) . . . . ?
B8' B4' B9' B12' -38.4(9) . . . . ?
B7' B8' B12' B10' -101.9(10) . . . . ?
B7' B8' B12' B11' -38.7(8) . . . . ?
B7' B8' B12' B9' -139.3(9) . . . . ?
B7' B8' B4' Co3 -50.4(5) . . . . ?
B7' B8' B4' C1' 0.9(8) . . . . ?
B7' B8' B4' B5' 62.8(9) . . . . ?
B7' B8' B4' B9' 100.9(9) . . . . ?
B7' B8' B9' B10' -1.8(11) . . . . ?
B7' B8' B9' B5' -64.2(11) . . . . ?
B7' B8' B9' B12' 36.6(8) . . . . ?
B7' B8' B9' B4' -101.5(9) . . . . ?
B7' C2' B11' B10' 103.8(11) . . . . ?
B7' C2' B11' B6' 142.8(10) . . . . ?
B7' C2' B11' B12' 40.2(9) . . . . ?
B7' B11' B12' B10' 138.0(9) . . . . ?
B7' B11' B12' B8' 38.4(8) . . . . ?
B7' B11' B12' B9' 99.8(9) . . . . ?
B7' B12' B9' B10' 101.6(11) . . . . ?
B7' B12' B9' B5' 65.0(10) . . . . ?
B7' B12' B9' B8' -35.8(8) . . . . ?
B7' B12' B9' B4' 1.4(13) . . . . ?
C2' C1' B6' B10' 98.9(9) . . . . ?
C2' C1' B6' B5' 139.2(8) . . . . ?
C2' C1' B6' B11' 36.8(9) . . . . ?
C2' C1' B5' B10' 2.7(11) . . . . ?
C2' C1' B5' B6' -38.6(7) . . . . ?
C2' C1' B5' B4' 104.1(9) . . . . ?
C2' C1' B5' B9' 65.3(11) . . . . ?
C2' C1' B4' Co3 51.5(6) . . . . ?
C2' C1' B4' B5' -103.9(9) . . . . ?
C2' C1' B4' B8' -0.3(9) . . . . ?
C2' C1' B4' B9' -64.0(9) . . . . ?
C2' B6' B5' C1' 34.5(7) . . . . ?
C2' B6' B5' B10' -99.0(8) . . . . ?
C2' B6' B5' B4' 1.4(8) . . . . ?
C2' B6' B5' B9' -61.4(8) . . . . ?
C2' B6' B11' B10' 135.4(10) . . . . ?
C2' B6' B11' B7' 33.2(8) . . . . ?
C2' B6' B11' B12' 99.3(9) . . . . ?
C2' B7' B11' B10' -97.3(10) . . . . ?
C2' B7' B11' B6' -33.7(9) . . . . ?
C2' B7' B11' B12' -135.7(11) . . . . ?
C2' B7' B12' B10' 0.3(12) . . . . ?
C2' B7' B12' B8' -97.9(9) . . . . ?
C2' B7' B12' B11' 38.1(9) . . . . ?
C2' B7' B12' B9' -62.4(11) . . . . ?
C2' B11' B12' B10' 99.2(10) . . . . ?
C2' B11' B12' B8' -0.3(12) . . . . ?
C2' B11' B12' B7' -38.7(8) . . . . ?
C2' B11' B12' B9' 61.0(11) . . . . ?
B6 C1 C2 Co3 157.1(7) . . . . ?
B6 C1 C2 B7 106.8(8) . . . . ?
B6 C1 C2 B11 37.9(8) . . . . ?
B6 C1 B5 B4 -143.2(11) . . . . ?
B6 C1 B5 B9 -102.4(12) . . . . ?
B6 C1 B5 B10 -39.8(9) . . . . ?
B6 C2 B11 B7 144.2(10) . . . . ?
B6 C2 B11 B12 103.2(10) . . . . ?
B6 C2 B11 B10 41.5(9) . . . . ?
B6 B11 B10 B12 139.0(9) . . . . ?
B6 B11 B10 B9 100.7(11) . . . . ?
B6 B11 B10 B5 38.3(9) . . . . ?
B6 B5 B10 B12 -101.7(10) . . . . ?
B6 B5 B10 B9 -139.0(9) . . . . ?
B6 B5 B10 B11 -37.7(9) . . . . ?
B11' B10' B6' C1' -97.1(8) . . . . ?
B11' B10' B6' B5' -137.1(8) . . . . ?
B11' B10' B6' C2' -38.2(8) . . . . ?
B11' B10' B5' C1' -2.5(12) . . . . ?
B11' B10' B5' B6' 38.2(8) . . . . ?
B11' B10' B5' B4' -63.7(12) . . . . ?
B11' B10' B5' B9' -100.0(10) . . . . ?
B11' B10' B12' B8' 99.7(9) . . . . ?
B11' B10' B12' B7' 37.6(8) . . . . ?
B11' B10' B12' B9' 136.7(10) . . . . ?
B11' B10' B9' B5' 100.6(10) . . . . ?
B11' B10' B9' B8' 1.3(13) . . . . ?
B11' B10' B9' B12' -37.9(9) . . . . ?
B11' B10' B9' B4' 63.8(13) . . . . ?
B11' B6' B5' C1' 95.3(8) . . . . ?
B11' B6' B5' B10' -38.2(7) . . . . ?
B11' B6' B5' B4' 62.3(8) . . . . ?
B11' B6' B5' B9' -0.5(8) . . . . ?
B11' B6' C2' Co3 -112.8(10) . . . . ?
B11' B6' C2' C1' -136.7(10) . . . . ?
B11' B6' C2' B7' -35.8(9) . . . . ?
B11' B7' C2' Co3 152.4(9) . . . . ?
B11' B7' C2' C1' 101.4(9) . . . . ?
B11' B7' C2' B6' 35.6(9) . . . . ?
B11' B7' B12' B10' -37.8(9) . . . . ?
B11' B7' B12' B8' -136.0(9) . . . . ?
B11' B7' B12' B9' -100.5(12) . . . . ?
B11' B12' B9' B10' 38.6(8) . . . . ?
B11' B12' B9' B5' 2.1(10) . . . . ?
B11' B12' B9' B8' -98.7(9) . . . . ?
B11' B12' B9' B4' -61.5(11) . . . . ?
B9 B4 B8 Co3 -149.4(8) . . . . ?
B9 B4 B8 B7 -99.3(9) . . . . ?
B9 B4 B8 B12 -38.0(9) . . . . ?
B9 B4 C1 Co3 113.6(9) . . . . ?
B9 B4 C1 C3 -142.4(9) . . . . ?
B9 B4 C1 C2 62.8(9) . . . . ?
B9 B4 C1 B6 -4.7(12) . . . . ?
B9 B4 C1 B5 -40.1(9) . . . . ?
B9 B4 B5 C1 133.6(11) . . . . ?
B9 B4 B5 B6 100.2(12) . . . . ?
B9 B4 B5 B10 36.7(10) . . . . ?
B9 B8 B12 B7 -136.4(8) . . . . ?
B9 B8 B12 B11 -98.7(10) . . . . ?
B9 B8 B12 B10 -35.2(9) . . . . ?
B9 B12 B11 B7 -102.4(8) . . . . ?
B9 B12 B11 C2 -61.1(9) . . . . ?
B9 B12 B11 B6 1.4(9) . . . . ?
B9 B12 B11 B10 38.2(8) . . . . ?
B9 B12 B10 B6 -100.6(11) . . . . ?
B9 B12 B10 B11 -136.9(8) . . . . ?
B9 B12 B10 B5 -37.2(8) . . . . ?
B9 B5 B10 B12 37.3(9) . . . . ?
B9 B5 B10 B6 139.0(9) . . . . ?
B9 B5 B10 B11 101.3(10) . . . . ?
B12' B10' B6' C1' -61.8(11) . . . . ?
B12' B10' B6' B5' -101.8(9) . . . . ?
B12' B10' B6' C2' -2.9(11) . . . . ?
B12' B10' B6' B11' 35.3(8) . . . . ?
B12' B10' B5' C1' 59.9(12) . . . . ?
B12' B10' B5' B6' 100.6(9) . . . . ?
B12' B10' B5' B4' -1.3(13) . . . . ?
B12' B10' B5' B9' -37.7(9) . . . . ?
B12' B10' B11' B6' -140.2(9) . . . . ?
B12' B10' B11' B7' -38.9(9) . . . . ?
B12' B10' B11' C2' -101.0(10) . . . . ?
B12' B10' B9' B5' 138.5(9) . . . . ?
B12' B10' B9' B8' 39.2(9) . . . . ?
B12' B10' B9' B4' 101.7(10) . . . . ?
B12' B8' B7' Co3 150.9(8) . . . . ?
B12' B8' B7' C2' 98.8(8) . . . . ?
B12' B8' B7' B11' 37.8(8) . . . . ?
B12' B8' B4' Co3 -114.1(8) . . . . ?
B12' B8' B4' C1' -62.8(9) . . . . ?
B12' B8' B4' B5' -0.9(11) . . . . ?
B12' B8' B4' B9' 37.2(10) . . . . ?
B12' B8' B9' B10' -38.4(9) . . . . ?
B12' B8' B9' B5' -100.8(12) . . . . ?
B12' B8' B9' B4' -138.1(11) . . . . ?
B12' B7' C2' Co3 114.6(8) . . . . ?
B12' B7' C2' C1' 63.6(9) . . . . ?
B12' B7' C2' B6' -2.2(12) . . . . ?
B12' B7' C2' B11' -37.8(9) . . . . ?
B12' B7' B11' B10' 38.3(10) . . . . ?
B12' B7' B11' B6' 102.0(12) . . . . ?
B12' B7' B11' C2' 135.7(11) . . . . ?
B4' C1' B6' B10' -4.3(10) . . . . ?
B4' C1' B6' B5' 36.0(7) . . . . ?
B4' C1' B6' C2' -103.2(9) . . . . ?
B4' C1' B6' B11' -66.4(10) . . . . ?
B4' C1' B5' B10' -101.4(9) . . . . ?
B4' C1' B5' B6' -142.6(8) . . . . ?
B4' C1' B5' B9' -38.8(9) . . . . ?
B4' C1' C2' Co3 -52.0(6) . . . . ?
B4' C1' C2' B6' 106.1(8) . . . . ?
B4' C1' C2' B7' -0.4(10) . . . . ?
B4' C1' C2' B11' 66.4(10) . . . . ?
B4' B5' B9' B10' -138.9(10) . . . . ?
B4' B5' B9' B8' -36.8(9) . . . . ?
B4' B5' B9' B12' -101.9(9) . . . . ?
B4' B8' B7' Co3 50.9(5) . . . . ?
B4' B8' B7' C2' -1.1(7) . . . . ?
B4' B8' B7' B11' -62.1(8) . . . . ?
B4' B8' B7' B12' -100.0(9) . . . . ?
B4' B8' B12' B10' 0.0(11) . . . . ?
B4' B8' B12' B7' 102.0(8) . . . . ?
B4' B8' B12' B11' 63.2(11) . . . . ?
B4' B8' B12' B9' -37.4(9) . . . . ?
B4' B8' B9' B10' 99.7(10) . . . . ?
B4' B8' B9' B5' 37.3(9) . . . . ?
B4' B8' B9' B12' 138.1(11) . . . . ?
B11 B7 B8 Co3 112.2(8) . . . . ?
B11 B7 B8 B4 62.0(10) . . . . ?
B11 B7 B8 B12 -37.9(8) . . . . ?
B11 B7 B8 B9 0.3(11) . . . . ?
B11 B7 C2 Co3 -155.1(8) . . . . ?
B11 B7 C2 C1 -104.3(8) . . . . ?
B11 B7 C2 B6 -34.4(9) . . . . ?
B11 B7 B12 B8 138.1(10) . . . . ?
B11 B7 B12 B9 99.0(9) . . . . ?
B11 B7 B12 B10 35.3(10) . . . . ?
B11 C2 B6 C1 -139.8(8) . . . . ?
B11 C2 B6 B5 -104.0(11) . . . . ?
B11 C2 B6 B10 -41.9(9) . . . . ?
B11 B12 B9 B4 63.7(9) . . . . ?
B11 B12 B9 B8 103.2(8) . . . . ?
B11 B12 B9 B5 0.1(8) . . . . ?
B11 B12 B9 B10 -38.0(8) . . . . ?
B11 B12 B10 B6 36.2(9) . . . . ?
B11 B12 B10 B9 136.9(8) . . . . ?
B11 B12 B10 B5 99.7(10) . . . . ?
B11 B6 B5 B4 -62.0(13) . . . . ?
B11 B6 B5 C1 -95.1(9) . . . . ?
B11 B6 B5 B9 2.4(11) . . . . ?
B11 B6 B5 B10 39.2(9) . . . . ?
B11 B6 B10 B12 -37.2(9) . . . . ?
B11 B6 B10 B9 -100.3(10) . . . . ?
B11 B6 B10 B5 -136.7(10) . . . . ?
B5 B4 B8 Co3 -113.8(8) . . . . ?
B5 B4 B8 B7 -63.7(10) . . . . ?
B5 B4 B8 B12 -2.3(11) . . . . ?
B5 B4 B8 B9 35.7(9) . . . . ?
B5 B4 C1 Co3 153.6(9) . . . . ?
B5 B4 C1 C3 -102.3(11) . . . . ?
B5 B4 C1 C2 102.8(9) . . . . ?
B5 B4 C1 B6 35.4(10) . . . . ?
B5 B4 B9 B8 -139.9(11) . . . . ?
B5 B4 B9 B12 -101.0(10) . . . . ?
B5 B4 B9 B10 -36.8(10) . . . . ?
B5 C1 C2 Co3 117.6(7) . . . . ?
B5 C1 C2 B7 67.4(8) . . . . ?
B5 C1 C2 B6 -39.5(8) . . . . ?
B5 C1 C2 B11 -1.6(8) . . . . ?
B5 C1 B6 C2 137.7(9) . . . . ?
B5 C1 B6 B11 103.2(11) . . . . ?
B5 C1 B6 B10 40.0(9) . . . . ?
B5 B6 B11 B7 60.9(12) . . . . ?
B5 B6 B11 C2 93.5(9) . . . . ?
B5 B6 B11 B12 -2.3(11) . . . . ?
B5 B6 B11 B10 -38.9(9) . . . . ?
B5 B6 B10 B12 99.5(11) . . . . ?
B5 B6 B10 B9 36.4(9) . . . . ?
B5 B6 B10 B11 136.7(10) . . . . ?
B5 B9 B10 B12 -137.8(8) . . . . ?
B5 B9 B10 B6 -36.8(9) . . . . ?
B5 B9 B10 B11 -98.9(11) . . . . ?
B10 B12 B9 B4 101.8(10) . . . . ?
B10 B12 B9 B8 141.2(10) . . . . ?
B10 B12 B9 B5 38.1(8) . . . . ?
B10 B12 B11 B7 -140.6(10) . . . . ?
B10 B12 B11 C2 -99.3(10) . . . . ?
B10 B12 B11 B6 -36.8(8) . . . . ?
B10 B6 B11 B7 99.7(11) . . . . ?
B10 B6 B11 C2 132.4(9) . . . . ?
B10 B6 B11 B12 36.5(8) . . . . ?
B10 B6 B5 B4 -101.2(12) . . . . ?
B10 B6 B5 C1 -134.3(9) . . . . ?
B10 B6 B5 B9 -36.8(8) . . . . ?
B10 B9 B5 B4 139.4(10) . . . . ?
B10 B9 B5 C1 99.2(11) . . . . ?
B10 B9 B5 B6 36.5(8) . . . . ?
B9' B10' B6' C1' 2.3(11) . . . . ?
B9' B10' B6' B5' -37.7(8) . . . . ?
B9' B10' B6' C2' 61.2(11) . . . . ?
B9' B10' B6' B11' 99.4(10) . . . . ?
B9' B10' B5' C1' 97.5(9) . . . . ?
B9' B10' B5' B6' 138.3(8) . . . . ?
B9' B10' B5' B4' 36.3(9) . . . . ?
B9' B10' B11' B6' -101.7(10) . . . . ?
B9' B10' B11' B7' -0.4(14) . . . . ?
B9' B10' B11' C2' -62.4(13) . . . . ?
B9' B10' B11' B12' 38.6(9) . . . . ?
B9' B10' B12' B8' -37.0(8) . . . . ?
B9' B10' B12' B7' -99.2(9) . . . . ?
B9' B10' B12' B11' -136.7(10) . . . . ?
B9' B5' B4' Co3 109.8(10) . . . . ?
B9' B5' B4' C1' 135.0(10) . . . . ?
B9' B5' B4' B8' 38.2(9) . . . . ?
B9' B8' B7' Co3 114.5(8) . . . . ?
B9' B8' B7' C2' 62.5(8) . . . . ?
B9' B8' B7' B11' 1.5(9) . . . . ?
B9' B8' B7' B12' -36.3(9) . . . . ?
B9' B8' B12' B10' 37.4(9) . . . . ?
B9' B8' B12' B7' 139.3(9) . . . . ?
B9' B8' B12' B11' 100.6(12) . . . . ?
B9' B8' B4' Co3 -151.3(9) . . . . ?
B9' B8' B4' C1' -100.0(9) . . . . ?
B9' B8' B4' B5' -38.0(9) . . . . ?
I1 C3 C1 Co3 -91.4(8) . . . . ?
I1 C3 C1 B4 -167.5(6) . . . . ?
I1 C3 C1 C2 -15.0(10) . . . . ?
I1 C3 C1 B6 53.6(10) . . . . ?
I1 C3 C1 B5 121.3(9) . . . . ?
I2 C3 C1 Co3 -87.1(7) . . . . ?
I2 C3 C1 B4 -163.2(7) . . . . ?
I2 C3 C1 C2 -10.7(10) . . . . ?
I2 C3 C1 B6 57.8(9) . . . . ?
I2 C3 C1 B5 125.6(9) . . . . ?

loop_
_exptl_oxdiff_crystal_face_indexfrac_h
_exptl_oxdiff_crystal_face_indexfrac_k
_exptl_oxdiff_crystal_face_indexfrac_l
_exptl_oxdiff_crystal_face_x
_exptl_oxdiff_crystal_face_y
_exptl_oxdiff_crystal_face_z
-0.0001 -0.0003 -1.0000 -0.0050 -0.0156 -0.1507
0.0001 0.0003 1.0000 0.0050 0.0156 0.1507
-6.6820 -2.5283 0.6921 0.2823 -0.9542 0.0994
6.6768 2.5385 -0.5057 -0.2829 0.9565 -0.0713
-2.6908 6.3537 0.3408 -0.9562 -0.2828 0.0756
2.7136 -6.3331 -0.6323 0.9520 0.2817 -0.1194
6.6034 -2.6906 -0.7896 0.4738 0.8706 -0.1326
-6.6029 2.6958 0.5110 -0.4760 -0.8748 0.0906
